data_7250187
loop_
_publ_author_name
'Zieba, Sylwia'
'Dubis, Alina Teresa'
'Rusek, Michalina'
'Katrusiak, Andrzej'
'Gzella, Andrzej K.'
'Lapinski, Andrzej'

_publ_section_title
;
 Negative thermal expansion and linear compressibility in
 1H-imidazol-3-ium 2-hydroxybenzoate with a helical network of hydrogen
 bonds
;
_journal_name_full 'Physical Chemistry Chemical Physics'
_journal_paper_doi 10.1039/D4CP04519J
_journal_year 2025
_chemical_formula_moiety 'C7 H5 O3, C3 H5 N2'
_chemical_formula_sum 'C10 H10 N2 O3'
_chemical_formula_weight 206.20
_space_group_crystal_system orthorhombic
_space_group_IT_number 61
_space_group_name_Hall '-P 2ac 2ab'
_space_group_name_H-M_alt 'P b c a'
_atom_sites_solution_hydrogens geom
_audit_creation_date 2024-05-15
_audit_creation_method
;
Olex2 1.5
(compiled 2021.12.09 svn.r5202d8cf for OlexSys, GUI svn.r6439)
;
_audit_update_record
;
2024-05-16 deposited with the CCDC.	2025-03-26 downloaded from the CCDC.
;
_cell_angle_alpha 90
_cell_angle_beta 90
_cell_angle_gamma 90
_cell_formula_units_Z 8
_cell_length_a 11.2640(13)
_cell_length_b 10.812(11)
_cell_length_c 16.025(2)
_cell_measurement_pressure 160000(2)
_cell_measurement_reflns_used 1007
_cell_measurement_temperature 296(2)
_cell_measurement_theta_max 25.2560
_cell_measurement_theta_min 4.6050
_cell_volume 1952(2)
_computing_cell_refinement 'CrysAlisPro 1.171.40.67a (Rigaku OD, 2019)'
_computing_data_collection 'CrysAlisPro 1.171.40.67a (Rigaku OD, 2019)'
_computing_data_reduction 'CrysAlisPro 1.171.40.67a (Rigaku OD, 2019)'
_computing_molecular_graphics 'Olex2 1.5 (Dolomanov et al., 2009)'
_computing_publication_material 'Olex2 1.5 (Dolomanov et al., 2009)'
_computing_structure_refinement 'SHELXL 2018/3 (Sheldrick, 2015)'
_computing_structure_solution 'olex2.solve 1.5 (Bourhis et al., 2015)'
_diffrn_ambient_temperature 296(2)
_diffrn_detector_area_resol_mean 16.2413
_diffrn_detector_type Eos
_diffrn_measured_fraction_theta_full 0.423
_diffrn_measured_fraction_theta_max 0.385
_diffrn_measurement_details
;
List of Runs (angles in degrees, time in seconds):

  # Type    Start    End  Width  t~exp~   \w     \q     \k     \f   Frames
#--------------------------------------------------------------------------
  1  \f    -35.00  19.75   0.75   35.00   0.00 -30.00   0.00    --    73
  2  \f    140.00 200.00   0.75   35.00   0.00 -30.00   0.00    --    80
  3  \f    160.00 217.00   0.75   35.00   0.00  30.00   0.00    --    76
  4  \f    -20.00  34.75   0.75   35.00   0.00  30.00   0.00    --    73
  5  \w    -24.00  24.00   0.75   35.00    --   30.00  39.46 -12.90   64
  6  \w    -24.00  24.00   0.75   35.00    --   30.00  39.46 167.10   64
  7  \w    -50.00  10.00   0.75   35.00    --  -30.00  39.46 167.10   80
  8  \w    -50.00  10.00   0.75   35.00    --  -30.00  39.46 -12.90   80
  9  \w    -64.00  -8.50   0.75   35.00    --  -30.00  81.40 -28.90   74
 10  \w    -64.00  -8.50   0.75   35.00    --  -30.00  81.40 151.10   74
 11  \w    -19.00   8.00   0.75   35.00    --   30.00  81.40 151.10   36
 12  \w    -19.00   8.00   0.75   35.00    --   30.00  81.40 -28.90   36
 13  \w    -43.00 -21.25   0.75   35.00    --   30.00 134.60 -56.90   29
 14  \w    -43.00 -21.25   0.75   35.00    --   30.00 134.60 123.10   29
 15  \w    -90.00 -36.00   0.75   35.00    --  -30.00 134.60 123.10   72
 16  \w    -90.00 -36.00   0.75   35.00    --  -30.00 134.60 -56.90   72
;
_diffrn_measurement_device 'four-circle diffractometer'
_diffrn_measurement_device_type 'Xcalibur, Eos'
_diffrn_measurement_method '\w and \f scans'
_diffrn_radiation_type MoK\a
_diffrn_radiation_wavelength 0.71073
_diffrn_reflns_av_R_equivalents 0.1218
_diffrn_reflns_av_unetI/netI 0.0719
_diffrn_reflns_Laue_measured_fraction_full 0.423
_diffrn_reflns_Laue_measured_fraction_max 0.385
_diffrn_reflns_limit_h_max 13
_diffrn_reflns_limit_h_min -13
_diffrn_reflns_limit_k_max 4
_diffrn_reflns_limit_k_min -4
_diffrn_reflns_limit_l_max 19
_diffrn_reflns_limit_l_min -19
_diffrn_reflns_number 7165
_diffrn_reflns_point_group_measured_fraction_full 0.423
_diffrn_reflns_point_group_measured_fraction_max 0.385
_diffrn_reflns_theta_full 25.242
_diffrn_reflns_theta_max 26.634
_diffrn_reflns_theta_min 4.625
_exptl_absorpt_coefficient_mu 0.106
_exptl_absorpt_correction_T_max 1.00000
_exptl_absorpt_correction_T_min 1.00000
_exptl_absorpt_correction_type multi-scan
_exptl_absorpt_process_details
;
CrysAlisPro 1.171.38.41r (Rigaku Oxford Diffraction, 2015)
Empirical absorption correction using spherical harmonics,
 implemented in SCALE3 ABSPACK scaling algorithm.
Data were collected at room temperature and pressure of 0.16(2) GPa
 (160000 kPa) with the crystal obtained by the in-situ high-pressure
 crystallization technique. Pressure was determined by monitoring 
the shift of the ruby R1-fluorescence line.
;
_exptl_crystal_density_diffrn 1.404
_exptl_crystal_description block
_exptl_crystal_F_000 864
_exptl_crystal_size_max 0.35
_exptl_crystal_size_mid 0.32
_exptl_crystal_size_min 0.30
_exptl_crystal_size_rad 0.400
_refine_diff_density_max 0.127
_refine_diff_density_min -0.136
_refine_diff_density_rms 0.038
_refine_ls_extinction_expression Fc^*^=kFc[1+0.001xFc^2^\l^3^/sin(2\q)]^-1/4^
_refine_ls_extinction_method 'SHELXL-2018/3 (Sheldrick 2018)'
_refine_ls_goodness_of_fit_ref 1.012
_refine_ls_hydrogen_treatment constr
_refine_ls_matrix_type full
_refine_ls_number_parameters 138
_refine_ls_number_reflns 792
_refine_ls_number_restraints 72
_refine_ls_restrained_S_all 0.983
_refine_ls_R_factor_all 0.1702
_refine_ls_R_factor_gt 0.0743
_refine_ls_shift/su_max 0.000
_refine_ls_shift/su_mean 0.000
_refine_ls_structure_factor_coef Fsqd
_refine_ls_weighting_details 'w=1/[\s^2^(Fo^2^)+(0.1221P)^2^+0.6795P] where P=(Fo^2^+2Fc^2^)/3'
_refine_ls_weighting_scheme calc
_refine_ls_wR_factor_gt 0.1879
_refine_ls_wR_factor_ref 0.2554
_reflns_Friedel_coverage 0.000
_reflns_number_gt 337
_reflns_number_total 792
_reflns_threshold_expression 'I > 2\s(I)'
_cod_data_source_file d4cp04519j2.cif
_cod_data_source_block 016GPa
_cod_database_code 7250187
_shelx_shelxl_version_number 2018/3
_shelx_space_group_comment
;
The symmetry employed for this shelxl refinement is uniquely defined
by the following loop, which should always be used as a source of
symmetry information in preference to the above space-group names.
They are only intended as comments.
;
_olex2_refinement_description
;
1. Uiso/Uaniso restraints and constraints
Uanis(C7) \\sim Ueq, Uanis(C1) \\sim Ueq, Uanis(C6) \\sim Ueq, Uanis(C5) \\sim
Ueq, Uanis(C4) \\sim Ueq, Uanis(C3) \\sim Ueq, Uanis(C2) \\sim Ueq, Uanis(C8)
\\sim Ueq, Uanis(N1) \\sim Ueq, Uanis(C9) \\sim Ueq, Uanis(C10) \\sim Ueq,
Uanis(N2) \\sim Ueq: with sigma of 0.004 and sigma for terminal atoms of 0.008
2.a Aromatic/amide H refined with riding coordinates:
 C3(H3), C4(H4), C5(H5), C6(H6), N1(H1), N2(H2), C8(H8), C9(H9), C10(H10)
2.b Idealised tetrahedral OH refined as rotating group:
 O3(H3A)
;

loop_
_space_group_symop_operation_xyz
'x, y, z'
'-x+1/2, -y, z+1/2'
'x+1/2, -y+1/2, -z'
'-x, y+1/2, -z+1/2'
'-x, -y, -z'
'x-1/2, y, -z-1/2'
'-x-1/2, y-1/2, z'
'x, -y-1/2, z-1/2'

loop_
_atom_site_label
_atom_site_type_symbol
_atom_site_fract_x
_atom_site_fract_y
_atom_site_fract_z
_atom_site_U_iso_or_equiv
_atom_site_adp_type
_atom_site_occupancy
_atom_site_site_symmetry_order
_atom_site_calc_flag
_atom_site_refinement_flags_posn
_atom_site_refinement_flags_adp
_atom_site_refinement_flags_occupancy
_atom_site_disorder_assembly
_atom_site_disorder_group
C1 C 0.5383(7) 0.489(2) 0.3380(4) 0.059(3) Uani 1 1 d . U . . .
C2 C 0.5715(8) 0.364(2) 0.3334(5) 0.070(3) Uani 1 1 d . U . . .
C3 C 0.6614(7) 0.3226(19) 0.2777(5) 0.095(3) Uani 1 1 d . U . . .
H3 H 0.685676 0.240498 0.275767 0.114 Uiso 1 1 calc R U . . .
C4 C 0.7106(7) 0.413(2) 0.2263(5) 0.073(3) Uani 1 1 d . U . . .
H4 H 0.768436 0.388210 0.188343 0.088 Uiso 1 1 calc R U . . .
C5 C 0.6783(8) 0.537(2) 0.2283(5) 0.084(4) Uani 1 1 d . U . . .
H5 H 0.714366 0.595173 0.193474 0.101 Uiso 1 1 calc R U . . .
C6 C 0.5916(6) 0.5711(16) 0.2834(4) 0.073(3) Uani 1 1 d . U . . .
H6 H 0.567244 0.653300 0.284445 0.088 Uiso 1 1 calc R U . . .
C7 C 0.4440(11) 0.527(3) 0.3996(7) 0.064(4) Uani 1 1 d . U . . .
O1 O 0.4233(7) 0.6378(17) 0.4054(5) 0.077(10) Uani 1 1 d . . . . .
O2 O 0.3934(4) 0.4427(12) 0.4411(3) 0.081(8) Uani 1 1 d . . . . .
O3 O 0.5247(6) 0.2715(14) 0.3833(4) 0.103(9) Uani 1 1 d . . . . .
H3A H 0.464773 0.297108 0.406601 0.155 Uiso 1 1 calc R U . . .
N1 N 0.2115(6) 0.5582(17) 0.5234(4) 0.071(3) Uani 1 1 d . U . . .
H1 H 0.271207 0.530652 0.495511 0.085 Uiso 1 1 calc R U . . .
N2 N 0.0791(6) 0.6772(16) 0.5676(4) 0.087(3) Uani 1 1 d . U . . .
H2 H 0.032286 0.739266 0.573946 0.104 Uiso 1 1 calc R U . . .
C8 C 0.1786(9) 0.681(2) 0.5216(5) 0.092(4) Uani 1 1 d . U . . .
H8 H 0.215208 0.748388 0.495876 0.111 Uiso 1 1 calc R U . . .
C9 C 0.1421(10) 0.482(2) 0.5730(5) 0.104(4) Uani 1 1 d . U . . .
H9 H 0.147327 0.397613 0.584365 0.124 Uiso 1 1 calc R U . . .
C10 C 0.0613(9) 0.572(2) 0.6006(6) 0.086(3) Uani 1 1 d . U . . .
H10 H 0.001206 0.556536 0.639031 0.104 Uiso 1 1 calc R U . . .

loop_
_atom_site_aniso_label
_atom_site_aniso_U_11
_atom_site_aniso_U_22
_atom_site_aniso_U_33
_atom_site_aniso_U_23
_atom_site_aniso_U_13
_atom_site_aniso_U_12
C1 0.054(3) 0.060(6) 0.063(3) 0.003(4) 0.002(3) -0.001(4)
C2 0.071(4) 0.069(6) 0.068(4) 0.000(4) 0.001(3) 0.000(4)
C3 0.094(4) 0.095(6) 0.095(4) 0.000(4) 0.003(3) 0.004(4)
C4 0.069(4) 0.073(6) 0.077(4) -0.001(4) 0.006(3) -0.002(4)
C5 0.083(4) 0.084(6) 0.085(4) 0.001(4) 0.005(3) -0.005(4)
C6 0.073(3) 0.072(6) 0.075(3) 0.000(4) 0.001(3) -0.001(4)
C7 0.063(5) 0.064(6) 0.066(4) -0.002(4) -0.001(3) -0.002(4)
O1 0.062(4) 0.06(4) 0.107(5) 0.003(9) -0.011(3) -0.017(7)
O2 0.064(3) 0.10(3) 0.078(3) -0.002(5) 0.005(3) -0.005(5)
O3 0.112(5) 0.09(3) 0.110(5) 0.023(6) 0.023(4) 0.007(7)
N1 0.066(3) 0.071(6) 0.076(3) -0.003(4) 0.004(2) 0.000(4)
N2 0.082(4) 0.087(6) 0.091(3) -0.002(4) 0.002(3) 0.008(4)
C8 0.089(5) 0.092(6) 0.096(4) 0.003(4) -0.002(3) -0.002(4)
C9 0.106(4) 0.103(6) 0.101(4) 0.005(4) 0.002(3) 0.001(4)
C10 0.085(4) 0.087(6) 0.087(4) 0.002(4) 0.008(3) 0.003(4)

loop_
_atom_type_symbol
_atom_type_description
_atom_type_scat_dispersion_real
_atom_type_scat_dispersion_imag
_atom_type_scat_source
C C 0.0033 0.0016 'International Tables Vol C Tables 4.2.6.8 and 6.1.1.4'
H H 0.0000 0.0000 'International Tables Vol C Tables 4.2.6.8 and 6.1.1.4'
N N 0.0061 0.0033 'International Tables Vol C Tables 4.2.6.8 and 6.1.1.4'
O O 0.0106 0.0060 'International Tables Vol C Tables 4.2.6.8 and 6.1.1.4'

loop_
_geom_angle_atom_site_label_1
_geom_angle_atom_site_label_2
_geom_angle_atom_site_label_3
_geom_angle
_geom_angle_site_symmetry_1
_geom_angle_site_symmetry_3
_geom_angle_publ_flag
C2 C1 C7 119.0(19) . . ?
C6 C1 C2 118.1(10) . . ?
C6 C1 C7 123(2) . . ?
C1 C2 C3 121.8(16) . . ?
O3 C2 C1 124.3(10) . . ?
O3 C2 C3 113.9(18) . . ?
C2 C3 H3 122.1 . . ?
C4 C3 C2 115.8(17) . . ?
C4 C3 H3 122.1 . . ?
C3 C4 H4 118.0 . . ?
C3 C4 C5 124.0(11) . . ?
C5 C4 H4 118.0 . . ?
C4 C5 H5 121.4 . . ?
C6 C5 C4 117.2(15) . . ?
C6 C5 H5 121.4 . . ?
C1 C6 H6 118.5 . . ?
C5 C6 C1 123.1(17) . . ?
C5 C6 H6 118.5 . . ?
O1 C7 C1 117(3) . . ?
O1 C7 O2 125.3(11) . . ?
O2 C7 C1 118(3) . . ?
C2 O3 H3A 109.5 . . ?
C8 N1 H1 122.2 . . ?
C8 N1 C9 115.7(11) . . ?
C9 N1 H1 122.2 . . ?
C8 N2 H2 123.5 . . ?
C10 N2 H2 123.5 . . ?
C10 N2 C8 113.1(17) . . ?
N1 C8 H8 129.8 . . ?
N2 C8 N1 100.4(16) . . ?
N2 C8 H8 129.8 . . ?
N1 C9 H9 131.2 . . ?
N1 C9 C10 97.6(16) . . ?
C10 C9 H9 131.2 . . ?
N2 C10 C9 112.8(11) . . ?
N2 C10 H10 123.6 . . ?
C9 C10 H10 123.6 . . ?

loop_
_geom_bond_atom_site_label_1
_geom_bond_atom_site_label_2
_geom_bond_distance
_geom_bond_site_symmetry_2
_geom_bond_publ_flag
C1 C2 1.40(2) . ?
C1 C6 1.386(18) . ?
C1 C7 1.508(15) . ?
C2 C3 1.422(15) . ?
C2 O3 1.38(2) . ?
C3 H3 0.9300 . ?
C3 C4 1.39(2) . ?
C4 H4 0.9300 . ?
C4 C5 1.40(3) . ?
C5 H5 0.9300 . ?
C5 C6 1.367(14) . ?
C6 H6 0.9300 . ?
C7 O1 1.23(4) . ?
C7 O2 1.26(3) . ?
O3 H3A 0.8200 . ?
N1 H1 0.8600 . ?
N1 C8 1.38(3) . ?
N1 C9 1.388(18) . ?
N2 H2 0.8600 . ?
N2 C8 1.341(11) . ?
N2 C10 1.27(3) . ?
C8 H8 0.9300 . ?
C9 H9 0.9300 . ?
C9 C10 1.41(2) . ?
C10 H10 0.9300 . ?

loop_
_geom_torsion_atom_site_label_1
_geom_torsion_atom_site_label_2
_geom_torsion_atom_site_label_3
_geom_torsion_atom_site_label_4
_geom_torsion
_geom_torsion_site_symmetry_1
_geom_torsion_site_symmetry_2
_geom_torsion_site_symmetry_3
_geom_torsion_site_symmetry_4
_geom_torsion_publ_flag
C1 C2 C3 C4 -2.3(13) . . . . ?
C2 C1 C6 C5 -2.9(12) . . . . ?
C2 C1 C7 O1 175.3(11) . . . . ?
C2 C1 C7 O2 -4.3(14) . . . . ?
C2 C3 C4 C5 1.3(13) . . . . ?
C3 C4 C5 C6 -1.1(15) . . . . ?
C4 C5 C6 C1 2.0(13) . . . . ?
C6 C1 C2 C3 3.1(13) . . . . ?
C6 C1 C2 O3 -179.3(6) . . . . ?
C6 C1 C7 O1 -6.7(16) . . . . ?
C6 C1 C7 O2 173.7(8) . . . . ?
C7 C1 C2 C3 -178.9(8) . . . . ?
C7 C1 C2 O3 -1.2(15) . . . . ?
C7 C1 C6 C5 179.1(9) . . . . ?
O3 C2 C3 C4 179.9(7) . . . . ?
N1 C9 C10 N2 3.7(12) . . . . ?
C8 N1 C9 C10 0.9(11) . . . . ?
C8 N2 C10 C9 -7.2(15) . . . . ?
C9 N1 C8 N2 -4.6(11) . . . . ?
C10 N2 C8 N1 6.9(12) . . . . ?
